data_1542804
loop_
_publ_author_name
'Dubey, Ritesh'
'Desiraju, Gautam R.'

_publ_section_title
;
 Combinatorial selection of molecular conformations and supramolecular
 synthons in quercetin cocrystal landscapes: a route to ternary solids
;
_journal_issue 4
_journal_name_full IUCrJ
_journal_page_first 402
_journal_page_last 408
_journal_paper_doi 10.1107/S2052252515009884
_journal_volume 2
_journal_year 2015
_chemical_formula_sum 'C58 H42 N7 O8'
_chemical_formula_weight 964.98
_chemical_name_systematic
;
 ?
;
_space_group_crystal_system triclinic
_space_group_IT_number 2
_space_group_name_Hall '-P 1'
_space_group_name_H-M_alt 'P -1'
_symmetry_space_group_name_Hall '-P 1'
_symmetry_space_group_name_H-M 'P -1'
_atom_sites_solution_hydrogens mixed
_audit_creation_method SHELXL-2013
_cell_angle_alpha 81.0160(10)
_cell_angle_beta 78.3350(10)
_cell_angle_gamma 86.0460(10)
_cell_formula_units_Z 2
_cell_length_a 9.9945(3)
_cell_length_b 13.4346(4)
_cell_length_c 17.8220(5)
_cell_measurement_temperature 150(2)
_cell_volume 2313.09(12)
_computing_structure_refinement 'SHELXL-2013 (Sheldrick, 2013)'
_diffrn_ambient_temperature 150(2)
_diffrn_measured_fraction_theta_full 0.995
_diffrn_measured_fraction_theta_max 0.986
_diffrn_radiation_type MoK\a
_diffrn_radiation_wavelength 0.71073
_diffrn_reflns_av_R_equivalents 0.0334
_diffrn_reflns_av_unetI/netI 0.0394
_diffrn_reflns_laue_measured_fraction_full 0.995
_diffrn_reflns_laue_measured_fraction_max 0.986
_diffrn_reflns_limit_h_max 12
_diffrn_reflns_limit_h_min -12
_diffrn_reflns_limit_k_max 17
_diffrn_reflns_limit_k_min -14
_diffrn_reflns_limit_l_max 23
_diffrn_reflns_limit_l_min -23
_diffrn_reflns_number 29578
_diffrn_reflns_point_group_measured_fraction_full 0.995
_diffrn_reflns_point_group_measured_fraction_max 0.986
_diffrn_reflns_theta_full 25.242
_diffrn_reflns_theta_max 27.533
_diffrn_reflns_theta_min 1.179
_exptl_absorpt_coefficient_mu 0.094
_exptl_absorpt_correction_T_max 0.991
_exptl_absorpt_correction_T_min 0.977
_exptl_absorpt_correction_type analytical
_exptl_absorpt_process_details 'Bruker, AXS, 2008'
_exptl_crystal_colour 'Light yellow'
_exptl_crystal_density_diffrn 1.385
_exptl_crystal_description Plate
_exptl_crystal_F_000 1006
_exptl_crystal_size_max 0.250
_exptl_crystal_size_mid 0.220
_exptl_crystal_size_min 0.100
_refine_diff_density_max 0.363
_refine_diff_density_min -0.369
_refine_diff_density_rms 0.048
_refine_ls_extinction_method none
_refine_ls_goodness_of_fit_ref 1.030
_refine_ls_hydrogen_treatment mixed
_refine_ls_matrix_type full
_refine_ls_number_parameters 683
_refine_ls_number_reflns 10501
_refine_ls_number_restraints 0
_refine_ls_restrained_S_all 1.030
_refine_ls_R_factor_all 0.0690
_refine_ls_R_factor_gt 0.0456
_refine_ls_shift/su_max 0.000
_refine_ls_shift/su_mean 0.000
_refine_ls_structure_factor_coef Fsqd
_refine_ls_weighting_details
;
 w=1/[\s^2^(Fo^2^)+(0.0529P)^2^+0.6577P]
 where P=(Fo^2^+2Fc^2^)/3
;
_refine_ls_weighting_scheme calc
_refine_ls_wR_factor_gt 0.1070
_refine_ls_wR_factor_ref 0.1203
_reflns_Friedel_coverage 0.000
_reflns_number_gt 7634
_reflns_number_total 10501
_reflns_threshold_expression 'I > 2\s(I)'
_cod_data_source_file lc5063.cif
_cod_data_source_block QPH_III
_cod_depositor_comments
;
The following automatic conversions were performed:

'_exptl_absorpt_correction_type' value 'Analytical' changed to
'analytical' according to
/usr/data/users/saulius/automatic-downloads/current/IUCr/lib/dictionaries/cif_core.dic
dictionary named 'cif_core.dic' version 2.4.2 from 2011-04-26.

Automatic conversion script
Id: cif_fix_values 4287 2015-11-16 14:04:37Z antanas 
;
_cod_database_code 1542804
_publcif_datablock.id {14f9a675-19ab-4e01-b125-8ff127f0c956}

_shelx_space_group_comment
;
The symmetry employed for this shelxl refinement is uniquely defined
by the following loop, which should always be used as a source of
symmetry information in preference to the above space-group names.
They are only intended as comments.
;
_shelx_estimated_absorpt_t_min 0.977
_shelx_estimated_absorpt_t_max 0.991
_shelxl_version_number 2013-2

loop_
_space_group_symop_operation_xyz
'x, y, z'
'-x, -y, -z'

loop_
_atom_site_label
_atom_site_type_symbol
_atom_site_fract_x
_atom_site_fract_y
_atom_site_fract_z
_atom_site_U_iso_or_equiv
_atom_site_adp_type
_atom_site_occupancy
_atom_site_site_symmetry_order
_atom_site_calc_flag
_atom_site_refinement_flags_posn
_atom_site_refinement_flags_adp
O7 O 0.07817(9) 0.81970(7) 0.42805(5) 0.0181(2) Uani 1 1 d . .
O3 O -0.24191(10) 1.00375(8) 0.37618(6) 0.0241(2) Uani 1 1 d . .
C6 C -0.12137(14) 0.92118(10) 0.47164(8) 0.0166(3) Uani 1 1 d . .
O2 O -0.31966(11) 1.01790(8) 0.52421(7) 0.0273(3) Uani 1 1 d . .
O1 O -0.05704(12) 0.83949(9) 0.69569(6) 0.0276(3) Uani 1 1 d . .
O4 O -0.06720(12) 0.92229(9) 0.26132(6) 0.0290(3) Uani 1 1 d . .
N5 N -0.22440(12) 1.06130(9) 0.18882(7) 0.0203(3) Uani 1 1 d . .
C9 C 0.06047(14) 0.84258(10) 0.35280(8) 0.0168(3) Uani 1 1 d . .
N6 N -0.36749(13) 1.20387(9) 0.09700(7) 0.0235(3) Uani 1 1 d . .
O5 O 0.29284(12) 0.79033(8) 0.09083(6) 0.0279(3) Uani 1 1 d . .
C2 C 0.01459(14) 0.82614(10) 0.56068(8) 0.0191(3) Uani 1 1 d . .
H2 H 0.0900 0.7818 0.5694 0.023 Uiso 1 1 calc R U
C8 C -0.04648(14) 0.90389(10) 0.33513(8) 0.0185(3) Uani 1 1 d . .
C47 C -0.16195(15) 1.14155(11) 0.14395(8) 0.0210(3) Uani 1 1 d . .
C1 C -0.01091(14) 0.85667(10) 0.48666(8) 0.0167(3) Uani 1 1 d . .
C10 C 0.16565(14) 0.79281(10) 0.29999(8) 0.0169(3) Uani 1 1 d . .
C4 C -0.18699(15) 0.92750(11) 0.60948(9) 0.0211(3) Uani 1 1 d . .
H4 H -0.2467 0.9513 0.6521 0.025 Uiso 1 1 calc R U
C7 C -0.14360(14) 0.94771(10) 0.39377(8) 0.0181(3) Uani 1 1 d . .
O6 O 0.46858(12) 0.64891(9) 0.15263(7) 0.0331(3) Uani 1 1 d . .
C11 C 0.17733(14) 0.81543(10) 0.21929(8) 0.0189(3) Uani 1 1 d . .
H11 H 0.1145 0.8629 0.1985 0.023 Uiso 1 1 calc R U
C5 C -0.21052(14) 0.95619(10) 0.53561(9) 0.0197(3) Uani 1 1 d . .
C14 C 0.35853(15) 0.67451(11) 0.27892(9) 0.0223(3) Uani 1 1 d . .
H14 H 0.4202 0.6258 0.2994 0.027 Uiso 1 1 calc R U
C53 C -0.42871(15) 1.12301(11) 0.14078(8) 0.0212(3) Uani 1 1 d . .
C52 C -0.23538(16) 1.21488(11) 0.09856(8) 0.0226(3) Uani 1 1 d . .
C48 C -0.02160(16) 1.15438(12) 0.14268(9) 0.0269(3) Uani 1 1 d . .
H48 H 0.0286 1.1051 0.1713 0.032 Uiso 1 1 calc R U
C3 C -0.07463(15) 0.86297(11) 0.62157(8) 0.0198(3) Uani 1 1 d . .
C57 C -0.42715(16) 0.96908(11) 0.23659(9) 0.0248(3) Uani 1 1 d . .
H57 H -0.3809 0.9222 0.2692 0.030 Uiso 1 1 calc R U
C58 C -0.35651(15) 1.05143(11) 0.18868(8) 0.0200(3) Uani 1 1 d . .
C51 C -0.16623(18) 1.30110(12) 0.05543(9) 0.0302(4) Uani 1 1 d . .
H51 H -0.2134 1.3511 0.0256 0.036 Uiso 1 1 calc R U
C13 C 0.37011(15) 0.69763(11) 0.19930(9) 0.0220(3) Uani 1 1 d . .
C54 C -0.56853(16) 1.10739(12) 0.14157(10) 0.0285(4) Uani 1 1 d . .
H54 H -0.6176 1.1532 0.1098 0.034 Uiso 1 1 calc R U
C12 C 0.27845(15) 0.76978(11) 0.16984(8) 0.0202(3) Uani 1 1 d . .
C15 C 0.25874(14) 0.72113(10) 0.32890(8) 0.0195(3) Uani 1 1 d . .
H15 H 0.2530 0.7046 0.3832 0.023 Uiso 1 1 calc R U
C56 C -0.56053(17) 0.95732(12) 0.23574(10) 0.0286(4) Uani 1 1 d . .
H56 H -0.6069 0.9018 0.2676 0.034 Uiso 1 1 calc R U
C49 C 0.04074(17) 1.23775(13) 0.10024(10) 0.0324(4) Uani 1 1 d . .
H49 H 0.1345 1.2464 0.0996 0.039 Uiso 1 1 calc R U
C50 C -0.03283(19) 1.31184(13) 0.05699(10) 0.0346(4) Uani 1 1 d . .
H50 H 0.0121 1.3700 0.0286 0.041 Uiso 1 1 calc R U
C55 C -0.63190(16) 1.02723(13) 0.18765(10) 0.0317(4) Uani 1 1 d . .
H55 H -0.7253 1.0176 0.1878 0.038 Uiso 1 1 calc R U
N7 N 0.08475(13) 0.93370(9) 0.04197(7) 0.0222(3) Uani 1 1 d . .
C42 C 0.13427(15) 1.01710(11) -0.00516(8) 0.0215(3) Uani 1 1 d . .
C41 C -0.04793(16) 0.91606(11) 0.04806(8) 0.0215(3) Uani 1 1 d . .
C43 C 0.27333(16) 1.04060(12) -0.01245(9) 0.0262(3) Uani 1 1 d . .
H43 H 0.3313 0.9970 0.0153 0.031 Uiso 1 1 calc R U
C46 C 0.10640(17) 1.17029(11) -0.09749(9) 0.0269(3) Uani 1 1 d . .
H46 H 0.0518 1.2142 -0.1273 0.032 Uiso 1 1 calc R U
C44 C 0.32363(17) 1.12514(13) -0.05890(10) 0.0300(4) Uani 1 1 d . .
H44 H 0.4161 1.1409 -0.0624 0.036 Uiso 1 1 calc R U
C45 C 0.23947(18) 1.19040(12) -0.10240(10) 0.0301(4) Uani 1 1 d . .
H45 H 0.2768 1.2486 -0.1352 0.036 Uiso 1 1 calc R U
N1 N 0.54828(13) 0.50516(9) 0.38706(7) 0.0235(3) Uani 1 1 d . .
N2 N 0.72307(13) 0.37192(10) 0.46759(8) 0.0252(3) Uani 1 1 d . .
C28 C 0.50464(15) 0.41791(11) 0.42954(8) 0.0206(3) Uani 1 1 d . .
C40 C 0.67865(15) 0.52667(11) 0.38428(9) 0.0234(3) Uani 1 1 d . .
C33 C 0.59325(15) 0.35008(11) 0.46956(9) 0.0214(3) Uani 1 1 d . .
C32 C 0.54195(17) 0.25686(12) 0.51170(9) 0.0289(4) Uani 1 1 d . .
H32 H 0.5996 0.2109 0.5380 0.035 Uiso 1 1 calc R U
C29 C 0.36727(16) 0.39064(12) 0.43466(9) 0.0273(4) Uani 1 1 d . .
H29 H 0.3068 0.4352 0.4094 0.033 Uiso 1 1 calc R U
C34 C 0.76627(15) 0.46002(12) 0.42535(9) 0.0241(3) Uani 1 1 d . .
C30 C 0.32281(17) 0.30115(13) 0.47554(10) 0.0333(4) Uani 1 1 d . .
H30 H 0.2314 0.2834 0.4783 0.040 Uiso 1 1 calc R U
C35 C 0.90340(17) 0.48781(14) 0.42065(11) 0.0362(4) Uani 1 1 d . .
H35 H 0.9626 0.4450 0.4481 0.043 Uiso 1 1 calc R U
C39 C 0.73211(19) 0.61743(13) 0.33847(10) 0.0334(4) Uani 1 1 d . .
H39 H 0.6757 0.6619 0.3102 0.040 Uiso 1 1 calc R U
C31 C 0.41128(18) 0.23370(13) 0.51425(10) 0.0340(4) Uani 1 1 d . .
H31 H 0.3782 0.1713 0.5424 0.041 Uiso 1 1 calc R U
C38 C 0.8637(2) 0.64012(14) 0.33535(11) 0.0409(5) Uani 1 1 d . .
H38 H 0.8986 0.7005 0.3047 0.049 Uiso 1 1 calc R U
C36 C 0.94923(19) 0.57521(15) 0.37702(12) 0.0439(5) Uani 1 1 d . .
H36 H 1.0405 0.5931 0.3744 0.053 Uiso 1 1 calc R U
N4 N 0.87871(13) 0.32241(9) 0.27488(7) 0.0229(3) Uani 1 1 d . .
N3 N 0.76021(15) 0.48138(10) 0.18205(8) 0.0300(3) Uani 1 1 d . .
C22 C 0.95130(16) 0.40228(11) 0.23677(9) 0.0247(3) Uani 1 1 d . .
C16 C 0.68718(16) 0.40339(11) 0.22180(9) 0.0259(3) Uani 1 1 d . .
C20 C 0.66693(16) 0.23822(12) 0.30615(9) 0.0260(3) Uani 1 1 d . .
H20 H 0.7061 0.1835 0.3362 0.031 Uiso 1 1 calc R U
C21 C 0.74720(15) 0.32141(11) 0.26816(8) 0.0216(3) Uani 1 1 d . .
C17 C 0.54755(18) 0.39920(13) 0.21709(10) 0.0337(4) Uani 1 1 d . .
H17 H 0.5056 0.4530 0.1876 0.040 Uiso 1 1 calc R U
C18 C 0.47397(17) 0.31903(13) 0.25438(11) 0.0350(4) Uani 1 1 d . .
H18 H 0.3808 0.3172 0.2505 0.042 Uiso 1 1 calc R U
C27 C 0.89134(17) 0.48104(12) 0.18894(9) 0.0281(4) Uani 1 1 d . .
C26 C 0.9753(2) 0.56071(12) 0.14650(10) 0.0365(4) Uani 1 1 d . .
H26 H 0.9379 0.6128 0.1133 0.044 Uiso 1 1 calc R U
C19 C 0.53373(17) 0.23720(13) 0.29943(10) 0.0308(4) Uani 1 1 d . .
H19 H 0.4801 0.1816 0.3249 0.037 Uiso 1 1 calc R U
C24 C 1.16527(18) 0.48670(14) 0.20251(11) 0.0386(4) Uani 1 1 d . .
H24 H 1.2576 0.4904 0.2075 0.046 Uiso 1 1 calc R U
C23 C 1.08998(17) 0.40816(13) 0.24301(10) 0.0325(4) Uani 1 1 d . .
H23 H 1.1303 0.3571 0.2756 0.039 Uiso 1 1 calc R U
C25 C 1.1075(2) 0.56284(13) 0.15306(11) 0.0398(4) Uani 1 1 d . .
H25 H 1.1623 0.6161 0.1241 0.048 Uiso 1 1 calc R U
O8 O 0.50365(18) 0.66108(13) 0.00225(8) 0.0706(6) Uani 1 1 d . .
C73 C 0.61460(19) 0.60750(15) -0.03422(12) 0.0444(5) Uani 1 1 d . .
H73A H 0.6637 0.6510 -0.0792 0.067 Uiso 1 1 calc R U
H73B H 0.5826 0.5490 -0.0512 0.067 Uiso 1 1 calc R U
H73C H 0.6760 0.5846 0.0020 0.067 Uiso 1 1 calc R U
H5O H 0.223(2) 0.8338(15) 0.0788(12) 0.050(6) Uiso 1 1 d . .
H4O H -0.126(2) 0.9714(16) 0.2540(12) 0.056(7) Uiso 1 1 d . .
H6O H 0.466(2) 0.6644(17) 0.1026(14) 0.063(7) Uiso 1 1 d . .
H2O H -0.316(2) 1.0283(17) 0.4725(13) 0.063(7) Uiso 1 1 d . .
H1O H 0.011(2) 0.7933(16) 0.6978(12) 0.051(6) Uiso 1 1 d . .
H8O H 0.463(2) 0.7007(18) -0.0293(13) 0.065(7) Uiso 1 1 d . .

loop_
_atom_site_aniso_label
_atom_site_aniso_U_11
_atom_site_aniso_U_22
_atom_site_aniso_U_33
_atom_site_aniso_U_23
_atom_site_aniso_U_13
_atom_site_aniso_U_12
O7 0.0199(5) 0.0197(5) 0.0146(5) -0.0003(4) -0.0061(4) 0.0030(4)
O3 0.0251(5) 0.0243(6) 0.0223(6) 0.0000(4) -0.0091(4) 0.0086(4)
C6 0.0196(7) 0.0123(6) 0.0180(7) 0.0003(5) -0.0058(6) -0.0018(5)
O2 0.0285(6) 0.0281(6) 0.0244(6) -0.0035(5) -0.0076(5) 0.0123(5)
O1 0.0331(6) 0.0329(6) 0.0161(6) -0.0017(5) -0.0084(5) 0.0096(5)
O4 0.0320(6) 0.0366(7) 0.0183(6) -0.0038(5) -0.0118(5) 0.0179(5)
N5 0.0244(6) 0.0215(6) 0.0160(6) -0.0052(5) -0.0064(5) 0.0040(5)
C9 0.0199(7) 0.0149(7) 0.0165(7) 0.0010(5) -0.0071(6) -0.0031(5)
N6 0.0315(7) 0.0201(6) 0.0194(7) -0.0032(5) -0.0082(5) 0.0056(5)
O5 0.0326(6) 0.0313(6) 0.0168(6) -0.0001(5) -0.0051(5) 0.0131(5)
C2 0.0204(7) 0.0162(7) 0.0206(8) 0.0007(6) -0.0074(6) 0.0018(6)
C8 0.0225(7) 0.0174(7) 0.0162(7) 0.0007(6) -0.0077(6) 0.0001(6)
C47 0.0278(8) 0.0218(7) 0.0147(7) -0.0079(6) -0.0042(6) 0.0027(6)
C1 0.0185(7) 0.0134(7) 0.0178(7) -0.0009(5) -0.0033(5) -0.0020(5)
C10 0.0178(7) 0.0147(7) 0.0186(7) -0.0006(6) -0.0052(6) -0.0026(5)
C4 0.0234(7) 0.0197(7) 0.0193(8) -0.0033(6) -0.0024(6) 0.0015(6)
C7 0.0197(7) 0.0140(7) 0.0209(8) 0.0009(6) -0.0072(6) -0.0014(5)
O6 0.0361(7) 0.0364(7) 0.0217(6) -0.0012(5) -0.0030(5) 0.0189(5)
C11 0.0194(7) 0.0181(7) 0.0190(8) 0.0011(6) -0.0071(6) 0.0020(6)
C5 0.0206(7) 0.0143(7) 0.0241(8) 0.0000(6) -0.0066(6) -0.0002(5)
C14 0.0219(7) 0.0202(7) 0.0238(8) 0.0028(6) -0.0087(6) 0.0047(6)
C53 0.0280(8) 0.0199(7) 0.0172(7) -0.0055(6) -0.0076(6) 0.0055(6)
C52 0.0318(8) 0.0201(7) 0.0163(8) -0.0056(6) -0.0048(6) 0.0035(6)
C48 0.0284(8) 0.0321(9) 0.0223(8) -0.0097(7) -0.0061(7) 0.0014(7)
C3 0.0255(7) 0.0170(7) 0.0174(7) 0.0012(6) -0.0078(6) -0.0023(6)
C57 0.0307(8) 0.0220(8) 0.0214(8) -0.0016(6) -0.0068(6) 0.0024(6)
C58 0.0243(7) 0.0204(7) 0.0167(7) -0.0063(6) -0.0066(6) 0.0053(6)
C51 0.0443(10) 0.0221(8) 0.0223(8) -0.0021(7) -0.0039(7) 0.0010(7)
C13 0.0221(7) 0.0198(7) 0.0226(8) -0.0010(6) -0.0038(6) 0.0037(6)
C54 0.0283(8) 0.0296(9) 0.0306(9) -0.0061(7) -0.0139(7) 0.0072(7)
C12 0.0239(7) 0.0201(7) 0.0162(7) 0.0014(6) -0.0065(6) 0.0004(6)
C15 0.0212(7) 0.0193(7) 0.0180(7) 0.0011(6) -0.0067(6) -0.0009(6)
C56 0.0310(9) 0.0263(8) 0.0289(9) -0.0052(7) -0.0045(7) -0.0041(7)
C49 0.0308(9) 0.0398(10) 0.0278(9) -0.0122(8) -0.0009(7) -0.0080(7)
C50 0.0461(10) 0.0277(9) 0.0277(9) -0.0064(7) 0.0030(8) -0.0108(8)
C55 0.0237(8) 0.0359(9) 0.0384(10) -0.0099(8) -0.0099(7) 0.0004(7)
N7 0.0314(7) 0.0198(6) 0.0167(6) -0.0043(5) -0.0090(5) 0.0055(5)
C42 0.0303(8) 0.0192(7) 0.0169(7) -0.0067(6) -0.0084(6) 0.0057(6)
C41 0.0306(8) 0.0187(7) 0.0170(7) -0.0062(6) -0.0087(6) 0.0055(6)
C43 0.0303(8) 0.0281(8) 0.0223(8) -0.0063(7) -0.0102(7) 0.0058(7)
C46 0.0386(9) 0.0207(8) 0.0221(8) -0.0028(6) -0.0096(7) 0.0041(7)
C44 0.0309(9) 0.0329(9) 0.0275(9) -0.0094(7) -0.0054(7) -0.0002(7)
C45 0.0406(10) 0.0230(8) 0.0260(9) -0.0027(7) -0.0053(7) -0.0019(7)
N1 0.0277(7) 0.0199(6) 0.0246(7) -0.0048(5) -0.0081(5) -0.0005(5)
N2 0.0251(7) 0.0247(7) 0.0280(7) -0.0089(6) -0.0079(6) 0.0026(5)
C28 0.0233(7) 0.0195(7) 0.0202(8) -0.0073(6) -0.0042(6) 0.0005(6)
C40 0.0277(8) 0.0221(8) 0.0215(8) -0.0075(6) -0.0032(6) -0.0044(6)
C33 0.0255(8) 0.0197(7) 0.0204(8) -0.0064(6) -0.0052(6) 0.0007(6)
C32 0.0402(9) 0.0206(8) 0.0270(9) -0.0022(7) -0.0103(7) -0.0002(7)
C29 0.0239(8) 0.0291(8) 0.0311(9) -0.0083(7) -0.0077(7) -0.0002(7)
C34 0.0229(8) 0.0250(8) 0.0268(8) -0.0122(7) -0.0039(6) -0.0009(6)
C30 0.0281(9) 0.0366(10) 0.0373(10) -0.0119(8) -0.0027(7) -0.0125(7)
C35 0.0236(8) 0.0429(10) 0.0470(11) -0.0218(9) -0.0062(8) -0.0023(7)
C39 0.0476(10) 0.0266(9) 0.0262(9) -0.0054(7) -0.0035(8) -0.0112(8)
C31 0.0454(10) 0.0251(9) 0.0311(9) -0.0023(7) -0.0033(8) -0.0137(8)
C38 0.0512(12) 0.0364(10) 0.0347(10) -0.0133(8) 0.0065(9) -0.0244(9)
C36 0.0305(9) 0.0510(12) 0.0533(13) -0.0258(10) 0.0041(9) -0.0181(9)
N4 0.0270(7) 0.0216(6) 0.0197(7) -0.0036(5) -0.0049(5) 0.0039(5)
N3 0.0428(8) 0.0195(7) 0.0280(8) -0.0046(6) -0.0092(6) 0.0073(6)
C22 0.0317(8) 0.0197(8) 0.0214(8) -0.0061(6) -0.0011(6) 0.0030(6)
C16 0.0334(9) 0.0220(8) 0.0249(8) -0.0096(7) -0.0104(7) 0.0089(7)
C20 0.0327(9) 0.0227(8) 0.0230(8) -0.0064(6) -0.0056(7) 0.0039(6)
C21 0.0290(8) 0.0188(7) 0.0183(8) -0.0083(6) -0.0055(6) 0.0056(6)
C17 0.0362(9) 0.0314(9) 0.0381(10) -0.0121(8) -0.0175(8) 0.0122(7)
C18 0.0283(9) 0.0389(10) 0.0448(11) -0.0201(9) -0.0156(8) 0.0077(8)
C27 0.0391(9) 0.0204(8) 0.0244(9) -0.0065(7) -0.0045(7) 0.0048(7)
C26 0.0569(12) 0.0196(8) 0.0294(10) -0.0010(7) -0.0026(8) 0.0001(8)
C19 0.0333(9) 0.0276(9) 0.0342(10) -0.0147(7) -0.0041(7) -0.0028(7)
C24 0.0323(9) 0.0367(10) 0.0447(11) -0.0120(9) 0.0029(8) -0.0044(8)
C23 0.0304(9) 0.0305(9) 0.0345(10) -0.0043(7) -0.0028(7) 0.0024(7)
C25 0.0496(11) 0.0281(9) 0.0376(11) -0.0077(8) 0.0064(9) -0.0098(8)
O8 0.0926(12) 0.0853(12) 0.0239(7) -0.0086(7) -0.0118(7) 0.0692(10)
C73 0.0376(10) 0.0399(11) 0.0500(12) -0.0053(9) 0.0014(9) 0.0060(8)

loop_
_atom_type_symbol
_atom_type_description
_atom_type_scat_dispersion_real
_atom_type_scat_dispersion_imag
_atom_type_scat_source
C C 0.0033 0.0016 'International Tables Vol C Tables 4.2.6.8 and 6.1.1.4'
N N 0.0061 0.0033 'International Tables Vol C Tables 4.2.6.8 and 6.1.1.4'
O O 0.0106 0.0060 'International Tables Vol C Tables 4.2.6.8 and 6.1.1.4'
H H 0.0000 0.0000 'International Tables Vol C Tables 4.2.6.8 and 6.1.1.4'

loop_
_geom_angle_atom_site_label_1
_geom_angle_atom_site_label_2
_geom_angle_atom_site_label_3
_geom_angle
_geom_angle_site_symmetry_1
_geom_angle_site_symmetry_3
C1 O7 C9 121.09(11) . .
C1 C6 C5 117.79(12) . .
C1 C6 C7 120.00(13) . .
C5 C6 C7 122.19(12) . .
C5 O2 H2O 105.7(14) . .
C3 O1 H1O 109.2(13) . .
C8 O4 H4O 113.0(14) . .
C58 N5 C47 117.82(12) . .
C8 C9 O7 120.38(13) . .
C8 C9 C10 127.83(13) . .
O7 C9 C10 111.78(11) . .
C53 N6 C52 117.54(12) . .
C12 O5 H5O 109.1(13) . .
C1 C2 C3 117.33(13) . .
C1 C2 H2 121.3 . .
C3 C2 H2 121.3 . .
O4 C8 C9 120.10(13) . .
O4 C8 C7 118.03(12) . .
C9 C8 C7 121.82(13) . .
N5 C47 C48 119.32(13) . .
N5 C47 C52 121.06(13) . .
C48 C47 C52 119.61(14) . .
O7 C1 C2 116.15(12) . .
O7 C1 C6 120.90(12) . .
C2 C1 C6 122.95(14) . .
C15 C10 C11 118.14(13) . .
C15 C10 C9 120.56(13) . .
C11 C10 C9 121.29(12) . .
C5 C4 C3 119.73(14) . .
C5 C4 H4 120.1 . .
C3 C4 H4 120.1 . .
O3 C7 C6 123.46(14) . .
O3 C7 C8 120.74(13) . .
C6 C7 C8 115.78(12) . .
C13 O6 H6O 113.6(15) . .
C12 C11 C10 120.98(13) . .
C12 C11 H11 119.5 . .
C10 C11 H11 119.5 . .
O2 C5 C4 119.58(14) . .
O2 C5 C6 120.06(13) . .
C4 C5 C6 120.36(13) . .
C15 C14 C13 121.09(13) . .
C15 C14 H14 119.5 . .
C13 C14 H14 119.5 . .
N6 C53 C54 120.09(13) . .
N6 C53 C58 121.29(13) . .
C54 C53 C58 118.61(14) . .
N6 C52 C51 120.11(14) . .
N6 C52 C47 121.18(13) . .
C51 C52 C47 118.71(14) . .
C49 C48 C47 119.69(15) . .
C49 C48 H48 120.2 . .
C47 C48 H48 120.2 . .
O1 C3 C2 121.93(13) . .
O1 C3 C4 116.25(13) . .
C2 C3 C4 121.82(13) . .
C56 C57 C58 120.06(14) . .
C56 C57 H57 120.0 . .
C58 C57 H57 120.0 . .
N5 C58 C57 119.63(13) . .
N5 C58 C53 121.04(13) . .
C57 C58 C53 119.33(13) . .
C50 C51 C52 119.95(15) . .
C50 C51 H51 120.0 . .
C52 C51 H51 120.0 . .
O6 C13 C14 118.92(13) . .
O6 C13 C12 122.24(13) . .
C14 C13 C12 118.84(14) . .
C55 C54 C53 120.20(14) . .
C55 C54 H54 119.9 . .
C53 C54 H54 119.9 . .
O5 C12 C11 122.44(12) . .
O5 C12 C13 117.12(13) . .
C11 C12 C13 120.42(13) . .
C14 C15 C10 120.51(13) . .
C14 C15 H15 119.7 . .
C10 C15 H15 119.7 . .
C57 C56 C55 120.79(15) . .
C57 C56 H56 119.6 . .
C55 C56 H56 119.6 . .
C48 C49 C50 120.75(16) . .
C48 C49 H49 119.6 . .
C50 C49 H49 119.6 . .
C51 C50 C49 121.24(15) . .
C51 C50 H50 119.4 . .
C49 C50 H50 119.4 . .
C54 C55 C56 120.99(15) . .
C54 C55 H55 119.5 . .
C56 C55 H55 119.5 . .
C41 N7 C42 117.52(12) . .
N7 C42 C43 119.87(13) . .
N7 C42 C41 121.05(14) . 2_575
C43 C42 C41 119.08(14) . 2_575
N7 C41 C46 120.11(13) . 2_575
N7 C41 C42 121.42(14) . 2_575
C46 C41 C42 118.47(14) 2_575 2_575
C44 C43 C42 120.31(14) . .
C44 C43 H43 119.8 . .
C42 C43 H43 119.8 . .
C45 C46 C41 120.59(14) . 2_575
C45 C46 H46 119.7 . .
C41 C46 H46 119.7 2_575 .
C43 C44 C45 120.80(15) . .
C43 C44 H44 119.6 . .
C45 C44 H44 119.6 . .
C46 C45 C44 120.72(15) . .
C46 C45 H45 119.6 . .
C44 C45 H45 119.6 . .
C28 N1 C40 116.78(13) . .
C33 N2 C34 116.51(13) . .
N1 C28 C29 119.47(13) . .
N1 C28 C33 121.70(13) . .
C29 C28 C33 118.83(13) . .
N1 C40 C39 119.40(14) . .
N1 C40 C34 121.56(13) . .
C39 C40 C34 119.03(14) . .
N2 C33 C32 119.39(14) . .
N2 C33 C28 121.63(13) . .
C32 C33 C28 118.98(13) . .
C31 C32 C33 120.12(15) . .
C31 C32 H32 119.9 . .
C33 C32 H32 119.9 . .
C30 C29 C28 120.15(15) . .
C30 C29 H29 119.9 . .
C28 C29 H29 119.9 . .
N2 C34 C35 119.40(15) . .
N2 C34 C40 121.80(13) . .
C35 C34 C40 118.79(15) . .
C29 C30 C31 120.84(15) . .
C29 C30 H30 119.6 . .
C31 C30 H30 119.6 . .
C36 C35 C34 120.07(17) . .
C36 C35 H35 120.0 . .
C34 C35 H35 120.0 . .
C38 C39 C40 119.95(17) . .
C38 C39 H39 120.0 . .
C40 C39 H39 120.0 . .
C32 C31 C30 121.07(15) . .
C32 C31 H31 119.5 . .
C30 C31 H31 119.5 . .
C39 C38 C36 120.96(16) . .
C39 C38 H38 119.5 . .
C36 C38 H38 119.5 . .
C35 C36 C38 121.18(16) . .
C35 C36 H36 119.4 . .
C38 C36 H36 119.4 . .
C21 N4 C22 117.59(12) . .
C27 N3 C16 116.80(13) . .
N4 C22 C23 119.96(14) . .
N4 C22 C27 120.91(14) . .
C23 C22 C27 119.12(14) . .
N3 C16 C17 119.64(14) . .
N3 C16 C21 121.86(14) . .
C17 C16 C21 118.48(15) . .
C19 C20 C21 119.83(15) . .
C19 C20 H20 120.1 . .
C21 C20 H20 120.1 . .
N4 C21 C20 119.79(13) . .
N4 C21 C16 120.63(14) . .
C20 C21 C16 119.57(14) . .
C18 C17 C16 120.34(15) . .
C18 C17 H17 119.8 . .
C16 C17 H17 119.8 . .
C17 C18 C19 121.23(15) . .
C17 C18 H18 119.4 . .
C19 C18 H18 119.4 . .
N3 C27 C26 119.42(15) . .
N3 C27 C22 122.13(15) . .
C26 C27 C22 118.44(16) . .
C25 C26 C27 120.65(16) . .
C25 C26 H26 119.7 . .
C27 C26 H26 119.7 . .
C20 C19 C18 120.54(16) . .
C20 C19 H19 119.7 . .
C18 C19 H19 119.7 . .
C23 C24 C25 120.69(17) . .
C23 C24 H24 119.7 . .
C25 C24 H24 119.7 . .
C24 C23 C22 120.26(16) . .
C24 C23 H23 119.9 . .
C22 C23 H23 119.9 . .
C26 C25 C24 120.78(16) . .
C26 C25 H25 119.6 . .
C24 C25 H25 119.6 . .
C73 O8 H8O 113.3(16) . .
O8 C73 H73A 109.5 . .
O8 C73 H73B 109.5 . .
H73A C73 H73B 109.5 . .
O8 C73 H73C 109.5 . .
H73A C73 H73C 109.5 . .
H73B C73 H73C 109.5 . .

loop_
_geom_bond_atom_site_label_1
_geom_bond_atom_site_label_2
_geom_bond_distance
_geom_bond_site_symmetry_2
O7 C1 1.3621(17) .
O7 C9 1.3726(16) .
O3 C7 1.2567(16) .
C6 C1 1.3988(19) .
C6 C5 1.419(2) .
C6 C7 1.4360(19) .
O2 C5 1.3531(17) .
O2 H2O 0.90(2) .
O1 C3 1.3532(17) .
O1 H1O 0.89(2) .
O4 C8 1.3550(17) .
O4 H4O 0.86(2) .
N5 C58 1.3366(18) .
N5 C47 1.3464(19) .
C9 C8 1.3615(19) .
C9 C10 1.462(2) .
N6 C53 1.3406(19) .
N6 C52 1.3450(19) .
O5 C12 1.3718(17) .
O5 H5O 0.92(2) .
C2 C1 1.3878(19) .
C2 C3 1.390(2) .
C2 H2 0.9500 .
C8 C7 1.444(2) .
C47 C48 1.420(2) .
C47 C52 1.434(2) .
C10 C15 1.4048(18) .
C10 C11 1.4054(19) .
C4 C5 1.375(2) .
C4 C3 1.402(2) .
C4 H4 0.9500 .
O6 C13 1.3560(18) .
O6 H6O 0.89(2) .
C11 C12 1.377(2) .
C11 H11 0.9500 .
C14 C15 1.382(2) .
C14 C13 1.387(2) .
C14 H14 0.9500 .
C53 C54 1.424(2) .
C53 C58 1.4392(19) .
C52 C51 1.424(2) .
C48 C49 1.362(2) .
C48 H48 0.9500 .
C57 C56 1.357(2) .
C57 C58 1.421(2) .
C57 H57 0.9500 .
C51 C50 1.357(2) .
C51 H51 0.9500 .
C13 C12 1.4028(19) .
C54 C55 1.357(2) .
C54 H54 0.9500 .
C15 H15 0.9500 .
C56 C55 1.424(2) .
C56 H56 0.9500 .
C49 C50 1.419(2) .
C49 H49 0.9500 .
C50 H50 0.9500 .
C55 H55 0.9500 .
N7 C41 1.3430(19) .
N7 C42 1.3492(19) .
C42 C43 1.422(2) .
C42 C41 1.443(2) 2_575
C41 C46 1.425(2) 2_575
C41 C42 1.443(2) 2_575
C43 C44 1.358(2) .
C43 H43 0.9500 .
C46 C45 1.358(2) .
C46 C41 1.425(2) 2_575
C46 H46 0.9500 .
C44 C45 1.424(2) .
C44 H44 0.9500 .
C45 H45 0.9500 .
N1 C28 1.3406(18) .
N1 C40 1.3436(19) .
N2 C33 1.3423(19) .
N2 C34 1.347(2) .
C28 C29 1.427(2) .
C28 C33 1.437(2) .
C40 C39 1.429(2) .
C40 C34 1.432(2) .
C33 C32 1.426(2) .
C32 C31 1.354(2) .
C32 H32 0.9500 .
C29 C30 1.358(2) .
C29 H29 0.9500 .
C34 C35 1.428(2) .
C30 C31 1.421(2) .
C30 H30 0.9500 .
C35 C36 1.356(3) .
C35 H35 0.9500 .
C39 C38 1.358(2) .
C39 H39 0.9500 .
C31 H31 0.9500 .
C38 C36 1.412(3) .
C38 H38 0.9500 .
C36 H36 0.9500 .
N4 C21 1.3450(19) .
N4 C22 1.3489(19) .
N3 C27 1.340(2) .
N3 C16 1.341(2) .
C22 C23 1.421(2) .
C22 C27 1.429(2) .
C16 C17 1.420(2) .
C16 C21 1.442(2) .
C20 C19 1.362(2) .
C20 C21 1.421(2) .
C20 H20 0.9500 .
C17 C18 1.353(2) .
C17 H17 0.9500 .
C18 C19 1.427(2) .
C18 H18 0.9500 .
C27 C26 1.427(2) .
C26 C25 1.353(3) .
C26 H26 0.9500 .
C19 H19 0.9500 .
C24 C23 1.361(2) .
C24 C25 1.414(3) .
C24 H24 0.9500 .
C23 H23 0.9500 .
C25 H25 0.9500 .
O8 C73 1.384(2) .
O8 H8O 0.85(2) .
C73 H73A 0.9800 .
C73 H73B 0.9800 .
C73 H73C 0.9800 .

loop_
_geom_hbond_atom_site_label_D
_geom_hbond_atom_site_label_H
_geom_hbond_atom_site_label_A
_geom_hbond_distance_DH
_geom_hbond_distance_HA
_geom_hbond_distance_DA
_geom_hbond_angle_DHA
_geom_hbond_site_symmetry_A
C11 H11 O4 0.95 2.11 2.7761(18) 126.1 .
C14 H14 N1 0.95 2.54 3.4641(18) 165.3 .
C20 H20 O3 0.95 2.46 3.3386(18) 154.0 1_645
C17 H17 O6 0.95 2.63 3.463(2) 147.1 .
O5 H5O N7 0.92(2) 1.99(2) 2.9068(16) 173.9(18) .
O4 H4O N5 0.86(2) 1.91(2) 2.6998(15) 152(2) .
O6 H6O O8 0.89(2) 1.76(2) 2.6123(18) 160(2) .
O2 H2O O3 0.90(2) 1.80(2) 2.6281(15) 152(2) .
O1 H1O N4 0.89(2) 1.90(2) 2.7694(16) 164.6(19) 2_666
O8 H8O N6 0.85(2) 1.96(2) 2.8113(18) 177(2) 2_575
